data_7717209
loop_
_publ_author_name
'Kirsch, Kelsey E.'
'Little, Mary E.'
'Cundari, Thomas R.'
'El-Shaer, Emily'
'Barone, Georgia'
'Lynch, Vincent M.'
'Toledo, Santiago A.'

_publ_section_title
;
 Direct O<sub>2</sub> mediated oxidation of a Ni(II)N<sub>3</sub>O
 structural model complex for the active site of nickel acireductone
 dioxygenase (Ni-ARD): characterization, biomimetic reactivity, and
 enzymatic implications.
;
_journal_issue 44
_journal_name_full 'Dalton transactions (Cambridge, England : 2003)'
_journal_page_first 17852
_journal_page_last 17863
_journal_paper_doi 10.1039/d4dt02538e
_journal_volume 53
_journal_year 2024
_chemical_formula_moiety 'C26 H37 N3 Ni O3'
_chemical_formula_sum 'C26 H37 N3 Ni O3'
_chemical_formula_weight 498.29
_space_group_crystal_system monoclinic
_space_group_IT_number 14
_space_group_name_Hall '-P 2ybc'
_space_group_name_H-M_alt 'P 1 21/c 1'
_atom_sites_solution_hydrogens geom
_atom_sites_solution_primary intrinsic
_audit_creation_method SHELXL-2019/1
_audit_update_record
;
2024-08-13 deposited with the CCDC.	2024-10-11 downloaded from the CCDC.
;
_cell_angle_alpha 90
_cell_angle_beta 106.8157(12)
_cell_angle_gamma 90
_cell_formula_units_Z 4
_cell_length_a 11.61580(14)
_cell_length_b 15.48907(15)
_cell_length_c 14.59532(16)
_cell_measurement_reflns_used 20286
_cell_measurement_temperature 100(2)
_cell_measurement_theta_max 76.2910
_cell_measurement_theta_min 3.9610
_cell_volume 2513.67(5)
_computing_structure_refinement 'SHELXL-2019/1 (Sheldrick, 2019)'
_diffrn_ambient_temperature 100(2)
_diffrn_measured_fraction_theta_full 1.000
_diffrn_measured_fraction_theta_max 0.975
_diffrn_measurement_device_type 'Rigaku Oxford Diffraction HyPix6000E Synergy'
_diffrn_measurement_method 'profile data from \f and \w scans'
_diffrn_radiation_source 'microfocus sealed tube'
_diffrn_radiation_type CuK\a
_diffrn_radiation_wavelength 1.54184
_diffrn_reflns_av_R_equivalents 0.0283
_diffrn_reflns_av_unetI/netI 0.0162
_diffrn_reflns_Laue_measured_fraction_full 1.000
_diffrn_reflns_Laue_measured_fraction_max 0.975
_diffrn_reflns_limit_h_max 14
_diffrn_reflns_limit_h_min -14
_diffrn_reflns_limit_k_max 19
_diffrn_reflns_limit_k_min -10
_diffrn_reflns_limit_l_max 18
_diffrn_reflns_limit_l_min -18
_diffrn_reflns_number 24090
_diffrn_reflns_point_group_measured_fraction_full 1.000
_diffrn_reflns_point_group_measured_fraction_max 0.975
_diffrn_reflns_theta_full 67.684
_diffrn_reflns_theta_max 76.710
_diffrn_reflns_theta_min 3.976
_exptl_absorpt_coefficient_mu 1.361
_exptl_absorpt_correction_T_max 0.998
_exptl_absorpt_correction_T_min 0.695
_exptl_absorpt_correction_type multi-scan
_exptl_absorpt_process_details 'SADABS V2016/2 (Bruker, 2016)'
_exptl_crystal_colour blue
_exptl_crystal_density_diffrn 1.317
_exptl_crystal_density_method 'not measured'
_exptl_crystal_description prism
_exptl_crystal_F_000 1064
_exptl_crystal_size_max 0.280
_exptl_crystal_size_mid 0.210
_exptl_crystal_size_min 0.150
_refine_diff_density_max 0.420
_refine_diff_density_min -0.397
_refine_diff_density_rms 0.049
_refine_ls_extinction_method none
_refine_ls_goodness_of_fit_ref 1.033
_refine_ls_hydrogen_treatment constr
_refine_ls_matrix_type full
_refine_ls_number_parameters 305
_refine_ls_number_reflns 5168
_refine_ls_number_restraints 0
_refine_ls_restrained_S_all 1.033
_refine_ls_R_factor_all 0.0345
_refine_ls_R_factor_gt 0.0337
_refine_ls_shift/su_max 0.001
_refine_ls_shift/su_mean 0.000
_refine_ls_structure_factor_coef Fsqd
_refine_ls_weighting_details 'w=1/[\s^2^(Fo^2^)+(0.0457P)^2^+1.4790P] where P=(Fo^2^+2Fc^2^)/3'
_refine_ls_weighting_scheme calc
_refine_ls_wR_factor_gt 0.0894
_refine_ls_wR_factor_ref 0.0900
_reflns_Friedel_coverage 0.000
_reflns_number_gt 4994
_reflns_number_total 5168
_reflns_threshold_expression 'I > 2\s(I)'
_cod_data_source_file d4dt02538e2.cif
_cod_data_source_block Ni-N3O-acac-SynABS
_cod_depositor_comments 'Adding full bibliography for 7717208--7717210.cif.'
_cod_original_sg_symbol_H-M 'P 21/c'
_cod_database_code 7717209
_shelx_shelxl_version_number 2019/1
_shelx_space_group_comment
;
The symmetry employed for this shelxl refinement is uniquely defined
by the following loop, which should always be used as a source of
symmetry information in preference to the above space-group names.
They are only intended as comments.
;
_shelx_estimated_absorpt_t_min 0.702
_shelx_estimated_absorpt_t_max 0.822

loop_
_space_group_symop_operation_xyz
'x, y, z'
'-x, y+1/2, -z+1/2'
'-x, -y, -z'
'x, -y-1/2, z-1/2'

loop_
_atom_site_label
_atom_site_type_symbol
_atom_site_fract_x
_atom_site_fract_y
_atom_site_fract_z
_atom_site_U_iso_or_equiv
_atom_site_adp_type
_atom_site_occupancy
_atom_site_site_symmetry_order
_atom_site_calc_flag
_atom_site_refinement_flags_posn
_atom_site_refinement_flags_adp
_atom_site_refinement_flags_occupancy
_atom_site_disorder_assembly
_atom_site_disorder_group
Ni1 Ni 0.34207(2) 0.35512(2) 0.65879(2) 0.01995(9) Uani 1 1 d . . . . .
O1 O 0.29220(8) 0.39627(6) 0.77213(7) 0.0216(2) Uani 1 1 d . . . . .
O2 O 0.45484(9) 0.26837(6) 0.74648(7) 0.0226(2) Uani 1 1 d . . . . .
O3 O 0.47141(9) 0.44463(6) 0.67964(7) 0.0231(2) Uani 1 1 d . . . . .
N1 N 0.22091(11) 0.43344(8) 0.55974(8) 0.0238(3) Uani 1 1 d . . . . .
N2 N 0.19641(11) 0.26871(8) 0.61715(9) 0.0249(3) Uani 1 1 d . . . . .
N3 N 0.39213(12) 0.29422(8) 0.53500(9) 0.0274(3) Uani 1 1 d . . . . .
C1 C 0.24847(14) 0.51065(9) 0.52957(11) 0.0269(3) Uani 1 1 d . . . . .
H1 H 0.318599 0.539704 0.566479 0.032 Uiso 1 1 calc R U . . .
C2 C 0.17809(16) 0.54945(10) 0.44637(11) 0.0322(3) Uani 1 1 d . . . . .
H2 H 0.199405 0.604177 0.426785 0.039 Uiso 1 1 calc R U . . .
C3 C 0.07596(16) 0.50660(11) 0.39245(11) 0.0353(4) Uani 1 1 d . . . . .
H3 H 0.027140 0.530910 0.334434 0.042 Uiso 1 1 calc R U . . .
C4 C 0.04637(15) 0.42798(11) 0.42448(11) 0.0326(3) Uani 1 1 d . . . . .
H4 H -0.023685 0.397917 0.389114 0.039 Uiso 1 1 calc R U . . .
C5 C 0.12042(14) 0.39337(9) 0.50918(10) 0.0261(3) Uani 1 1 d . . . . .
C6 C 0.08978(14) 0.30985(10) 0.55008(11) 0.0283(3) Uani 1 1 d . . . . .
H6A H 0.029002 0.321399 0.584107 0.034 Uiso 1 1 calc R U . . .
H6B H 0.053838 0.269385 0.496998 0.034 Uiso 1 1 calc R U . . .
C7 C 0.17002(14) 0.23804(9) 0.70593(11) 0.0275(3) Uani 1 1 d . . . . .
H7A H 0.244942 0.215143 0.750604 0.033 Uiso 1 1 calc R U . . .
H7B H 0.111411 0.190026 0.689149 0.033 Uiso 1 1 calc R U . . .
C8 C 0.12043(13) 0.30727(9) 0.75588(10) 0.0249(3) Uani 1 1 d . . . . .
C9 C 0.18944(12) 0.38334(9) 0.78890(9) 0.0209(3) Uani 1 1 d . . . . .
C10 C 0.14411(12) 0.44432(9) 0.84426(9) 0.0224(3) Uani 1 1 d . . . . .
C11 C 0.03426(14) 0.42751(11) 0.86119(11) 0.0290(3) Uani 1 1 d . . . . .
H11 H 0.004299 0.467740 0.897790 0.035 Uiso 1 1 calc R U . . .
C12 C -0.03342(15) 0.35394(11) 0.82650(12) 0.0341(4) Uani 1 1 d . . . . .
H12 H -0.108530 0.344704 0.838648 0.041 Uiso 1 1 calc R U . . .
C13 C 0.01037(14) 0.29456(11) 0.77413(11) 0.0316(3) Uani 1 1 d . . . . .
H13 H -0.035340 0.244298 0.750226 0.038 Uiso 1 1 calc R U . . .
C14 C 0.21674(13) 0.52625(9) 0.88323(10) 0.0228(3) Uani 1 1 d . . . . .
C15 C 0.23388(15) 0.58055(10) 0.80005(10) 0.0280(3) Uani 1 1 d . . . . .
H15A H 0.276187 0.546233 0.763498 0.042 Uiso 1 1 calc R U . . .
H15B H 0.281270 0.632105 0.825518 0.042 Uiso 1 1 calc R U . . .
H15C H 0.155126 0.597945 0.758094 0.042 Uiso 1 1 calc R U . . .
C16 C 0.34120(13) 0.50254(9) 0.95045(10) 0.0250(3) Uani 1 1 d . . . . .
H16A H 0.331374 0.470620 1.005680 0.038 Uiso 1 1 calc R U . . .
H16B H 0.387278 0.555380 0.972535 0.038 Uiso 1 1 calc R U . . .
H16C H 0.384244 0.466506 0.915965 0.038 Uiso 1 1 calc R U . . .
C17 C 0.15405(15) 0.58348(12) 0.94016(12) 0.0344(4) Uani 1 1 d . . . . .
H17A H 0.074448 0.600201 0.899124 0.052 Uiso 1 1 calc R U . . .
H17B H 0.202438 0.635375 0.962083 0.052 Uiso 1 1 calc R U . . .
H17C H 0.145250 0.551389 0.995611 0.052 Uiso 1 1 calc R U . . .
C18 C 0.24221(15) 0.19747(10) 0.56980(11) 0.0311(3) Uani 1 1 d . . . . .
H18A H 0.176279 0.156450 0.541107 0.037 Uiso 1 1 calc R U . . .
H18B H 0.306233 0.165859 0.617657 0.037 Uiso 1 1 calc R U . . .
C19 C 0.29190(16) 0.23357(10) 0.49266(11) 0.0329(4) Uani 1 1 d . . . . .
H19A H 0.321215 0.185731 0.460363 0.039 Uiso 1 1 calc R U . . .
H19B H 0.227354 0.264135 0.444179 0.039 Uiso 1 1 calc R U . . .
C20 C 0.40338(18) 0.35554(11) 0.46093(12) 0.0361(4) Uani 1 1 d . . . . .
H20A H 0.327456 0.386840 0.435718 0.054 Uiso 1 1 calc R U . . .
H20B H 0.422067 0.323903 0.408857 0.054 Uiso 1 1 calc R U . . .
H20C H 0.468093 0.396678 0.488939 0.054 Uiso 1 1 calc R U . . .
C21 C 0.50549(15) 0.24488(11) 0.56705(11) 0.0318(3) Uani 1 1 d . . . . .
H21A H 0.571107 0.283719 0.599778 0.048 Uiso 1 1 calc R U . . .
H21B H 0.523418 0.218971 0.511461 0.048 Uiso 1 1 calc R U . . .
H21C H 0.497173 0.199213 0.611169 0.048 Uiso 1 1 calc R U . . .
C22 C 0.63517(14) 0.21410(10) 0.85270(11) 0.0299(3) Uani 1 1 d . . . . .
H22A H 0.649869 0.224767 0.921317 0.045 Uiso 1 1 calc R U . . .
H22B H 0.712151 0.210904 0.837908 0.045 Uiso 1 1 calc R U . . .
H22C H 0.591812 0.159448 0.835417 0.045 Uiso 1 1 calc R U . . .
C23 C 0.56029(13) 0.28722(9) 0.79609(9) 0.0222(3) Uani 1 1 d . . . . .
C24 C 0.61568(13) 0.36787(10) 0.80134(10) 0.0254(3) Uani 1 1 d . . . . .
H24 H 0.691079 0.374528 0.848483 0.030 Uiso 1 1 calc R U . . .
C25 C 0.57118(13) 0.43976(9) 0.74410(10) 0.0231(3) Uani 1 1 d . . . . .
C26 C 0.65061(15) 0.51844(11) 0.75559(12) 0.0338(3) Uani 1 1 d . . . . .
H26A H 0.687779 0.520539 0.703308 0.051 Uiso 1 1 calc R U . . .
H26B H 0.713549 0.515399 0.816979 0.051 Uiso 1 1 calc R U . . .
H26C H 0.602116 0.570502 0.753958 0.051 Uiso 1 1 calc R U . . .

loop_
_atom_site_aniso_label
_atom_site_aniso_U_11
_atom_site_aniso_U_22
_atom_site_aniso_U_33
_atom_site_aniso_U_23
_atom_site_aniso_U_13
_atom_site_aniso_U_12
Ni1 0.02519(14) 0.01664(14) 0.01457(13) -0.00041(8) 0.00029(10) 0.00220(8)
O1 0.0225(5) 0.0222(5) 0.0189(4) -0.0030(4) 0.0039(4) -0.0018(4)
O2 0.0267(5) 0.0207(5) 0.0182(5) 0.0013(4) 0.0028(4) 0.0029(4)
O3 0.0284(5) 0.0210(5) 0.0180(5) 0.0006(4) 0.0036(4) 0.0007(4)
N1 0.0302(6) 0.0189(5) 0.0176(5) -0.0013(4) -0.0005(5) 0.0058(5)
N2 0.0295(6) 0.0177(5) 0.0205(6) -0.0019(5) -0.0037(5) 0.0011(5)
N3 0.0410(7) 0.0214(6) 0.0171(6) -0.0009(5) 0.0041(5) 0.0071(5)
C1 0.0351(8) 0.0205(7) 0.0218(7) -0.0001(5) 0.0030(6) 0.0053(6)
C2 0.0428(9) 0.0250(7) 0.0258(7) 0.0054(6) 0.0054(7) 0.0098(6)
C3 0.0448(9) 0.0343(8) 0.0201(7) 0.0051(6) -0.0014(6) 0.0137(7)
C4 0.0369(8) 0.0316(8) 0.0207(7) -0.0022(6) -0.0051(6) 0.0060(7)
C5 0.0316(7) 0.0225(7) 0.0185(6) -0.0028(5) -0.0018(6) 0.0054(6)
C6 0.0287(7) 0.0245(7) 0.0227(7) -0.0024(6) -0.0070(6) 0.0003(6)
C7 0.0312(7) 0.0188(7) 0.0259(7) 0.0025(6) -0.0020(6) -0.0043(6)
C8 0.0264(7) 0.0226(7) 0.0204(6) 0.0061(5) -0.0018(5) -0.0018(5)
C9 0.0217(6) 0.0219(6) 0.0157(6) 0.0050(5) 0.0000(5) 0.0006(5)
C10 0.0240(7) 0.0253(7) 0.0153(6) 0.0049(5) 0.0017(5) 0.0026(5)
C11 0.0269(7) 0.0370(8) 0.0226(7) 0.0063(6) 0.0065(6) 0.0034(6)
C12 0.0245(7) 0.0448(10) 0.0323(8) 0.0109(7) 0.0073(6) -0.0030(6)
C13 0.0282(7) 0.0312(8) 0.0303(8) 0.0085(6) 0.0002(6) -0.0082(6)
C14 0.0270(7) 0.0232(7) 0.0164(6) 0.0008(5) 0.0034(5) 0.0039(5)
C15 0.0386(8) 0.0214(7) 0.0203(7) 0.0021(5) 0.0027(6) -0.0008(6)
C16 0.0281(7) 0.0229(7) 0.0201(6) -0.0005(5) 0.0007(5) 0.0000(6)
C17 0.0352(8) 0.0389(9) 0.0272(8) -0.0074(7) 0.0064(6) 0.0069(7)
C18 0.0387(8) 0.0187(7) 0.0278(8) -0.0063(6) -0.0030(6) 0.0011(6)
C19 0.0456(9) 0.0248(7) 0.0209(7) -0.0078(6) -0.0021(6) 0.0087(7)
C20 0.0591(11) 0.0308(8) 0.0205(7) 0.0018(6) 0.0148(7) 0.0120(7)
C21 0.0419(9) 0.0304(8) 0.0230(7) -0.0012(6) 0.0090(6) 0.0113(7)
C22 0.0330(8) 0.0277(8) 0.0258(7) 0.0046(6) 0.0033(6) 0.0081(6)
C23 0.0265(7) 0.0246(7) 0.0147(6) 0.0004(5) 0.0050(5) 0.0059(5)
C24 0.0242(7) 0.0286(7) 0.0205(7) 0.0008(6) 0.0021(5) 0.0021(6)
C25 0.0275(7) 0.0237(7) 0.0180(6) -0.0024(5) 0.0066(5) 0.0003(5)
C26 0.0370(8) 0.0287(8) 0.0315(8) 0.0011(6) 0.0031(7) -0.0060(6)

loop_
_atom_type_symbol
_atom_type_description
_atom_type_scat_dispersion_real
_atom_type_scat_dispersion_imag
_atom_type_scat_source
C C 0.0181 0.0091 'International Tables Vol C Tables 4.2.6.8 and 6.1.1.4'
H H 0.0000 0.0000 'International Tables Vol C Tables 4.2.6.8 and 6.1.1.4'
N N 0.0311 0.0180 'International Tables Vol C Tables 4.2.6.8 and 6.1.1.4'
Ni Ni -3.0029 0.5091 'International Tables Vol C Tables 4.2.6.8 and 6.1.1.4'
O O 0.0492 0.0322 'International Tables Vol C Tables 4.2.6.8 and 6.1.1.4'

loop_
_geom_angle_atom_site_label_1
_geom_angle_atom_site_label_2
_geom_angle_atom_site_label_3
_geom_angle
_geom_angle_site_symmetry_1
_geom_angle_site_symmetry_3
_geom_angle_publ_flag
O3 Ni1 O1 92.15(4) . . ?
O3 Ni1 O2 92.47(4) . . ?
O1 Ni1 O2 88.75(4) . . ?
O3 Ni1 N1 91.65(5) . . ?
O1 Ni1 N1 95.08(4) . . ?
O2 Ni1 N1 174.26(4) . . ?
O3 Ni1 N2 171.79(4) . . ?
O1 Ni1 N2 92.31(5) . . ?
O2 Ni1 N2 94.51(4) . . ?
N1 Ni1 N2 81.09(5) . . ?
O3 Ni1 N3 93.17(5) . . ?
O1 Ni1 N3 173.72(4) . . ?
O2 Ni1 N3 87.69(4) . . ?
N1 Ni1 N3 88.10(5) . . ?
N2 Ni1 N3 82.81(5) . . ?
C9 O1 Ni1 127.22(9) . . ?
C23 O2 Ni1 123.07(9) . . ?
C25 O3 Ni1 123.86(9) . . ?
C5 N1 C1 118.94(12) . . ?
C5 N1 Ni1 114.67(10) . . ?
C1 N1 Ni1 124.50(10) . . ?
C18 N2 C6 110.90(11) . . ?
C18 N2 C7 111.09(12) . . ?
C6 N2 C7 111.58(12) . . ?
C18 N2 Ni1 103.97(9) . . ?
C6 N2 Ni1 111.45(9) . . ?
C7 N2 Ni1 107.55(8) . . ?
C20 N3 C21 107.81(13) . . ?
C20 N3 C19 109.15(13) . . ?
C21 N3 C19 108.94(12) . . ?
C20 N3 Ni1 114.57(9) . . ?
C21 N3 Ni1 112.03(9) . . ?
C19 N3 Ni1 104.18(10) . . ?
N1 C1 C2 122.37(15) . . ?
N1 C1 H1 118.8 . . ?
C2 C1 H1 118.8 . . ?
C3 C2 C1 118.62(15) . . ?
C3 C2 H2 120.7 . . ?
C1 C2 H2 120.7 . . ?
C4 C3 C2 118.98(14) . . ?
C4 C3 H3 120.5 . . ?
C2 C3 H3 120.5 . . ?
C3 C4 C5 119.27(15) . . ?
C3 C4 H4 120.4 . . ?
C5 C4 H4 120.4 . . ?
N1 C5 C4 121.77(14) . . ?
N1 C5 C6 116.54(12) . . ?
C4 C5 C6 121.67(14) . . ?
N2 C6 C5 112.46(12) . . ?
N2 C6 H6A 109.1 . . ?
C5 C6 H6A 109.1 . . ?
N2 C6 H6B 109.1 . . ?
C5 C6 H6B 109.1 . . ?
H6A C6 H6B 107.8 . . ?
N2 C7 C8 113.46(12) . . ?
N2 C7 H7A 108.9 . . ?
C8 C7 H7A 108.9 . . ?
N2 C7 H7B 108.9 . . ?
C8 C7 H7B 108.9 . . ?
H7A C7 H7B 107.7 . . ?
C13 C8 C9 120.58(14) . . ?
C13 C8 C7 119.59(14) . . ?
C9 C8 C7 119.74(13) . . ?
O1 C9 C8 121.29(13) . . ?
O1 C9 C10 120.63(12) . . ?
C8 C9 C10 118.05(13) . . ?
C11 C10 C9 118.69(14) . . ?
C11 C10 C14 121.41(13) . . ?
C9 C10 C14 119.90(12) . . ?
C10 C11 C12 122.55(15) . . ?
C10 C11 H11 118.7 . . ?
C12 C11 H11 118.7 . . ?
C13 C12 C11 119.03(15) . . ?
C13 C12 H12 120.5 . . ?
C11 C12 H12 120.5 . . ?
C12 C13 C8 121.07(15) . . ?
C12 C13 H13 119.5 . . ?
C8 C13 H13 119.5 . . ?
C17 C14 C15 107.57(12) . . ?
C17 C14 C16 107.35(12) . . ?
C15 C14 C16 108.78(12) . . ?
C17 C14 C10 112.40(13) . . ?
C15 C14 C10 109.99(11) . . ?
C16 C14 C10 110.63(11) . . ?
C14 C15 H15A 109.5 . . ?
C14 C15 H15B 109.5 . . ?
H15A C15 H15B 109.5 . . ?
C14 C15 H15C 109.5 . . ?
H15A C15 H15C 109.5 . . ?
H15B C15 H15C 109.5 . . ?
C14 C16 H16A 109.5 . . ?
C14 C16 H16B 109.5 . . ?
H16A C16 H16B 109.5 . . ?
C14 C16 H16C 109.5 . . ?
H16A C16 H16C 109.5 . . ?
H16B C16 H16C 109.5 . . ?
C14 C17 H17A 109.5 . . ?
C14 C17 H17B 109.5 . . ?
H17A C17 H17B 109.5 . . ?
C14 C17 H17C 109.5 . . ?
H17A C17 H17C 109.5 . . ?
H17B C17 H17C 109.5 . . ?
N2 C18 C19 109.75(12) . . ?
N2 C18 H18A 109.7 . . ?
C19 C18 H18A 109.7 . . ?
N2 C18 H18B 109.7 . . ?
C19 C18 H18B 109.7 . . ?
H18A C18 H18B 108.2 . . ?
N3 C19 C18 110.26(12) . . ?
N3 C19 H19A 109.6 . . ?
C18 C19 H19A 109.6 . . ?
N3 C19 H19B 109.6 . . ?
C18 C19 H19B 109.6 . . ?
H19A C19 H19B 108.1 . . ?
N3 C20 H20A 109.5 . . ?
N3 C20 H20B 109.5 . . ?
H20A C20 H20B 109.5 . . ?
N3 C20 H20C 109.5 . . ?
H20A C20 H20C 109.5 . . ?
H20B C20 H20C 109.5 . . ?
N3 C21 H21A 109.5 . . ?
N3 C21 H21B 109.5 . . ?
H21A C21 H21B 109.5 . . ?
N3 C21 H21C 109.5 . . ?
H21A C21 H21C 109.5 . . ?
H21B C21 H21C 109.5 . . ?
C23 C22 H22A 109.5 . . ?
C23 C22 H22B 109.5 . . ?
H22A C22 H22B 109.5 . . ?
C23 C22 H22C 109.5 . . ?
H22A C22 H22C 109.5 . . ?
H22B C22 H22C 109.5 . . ?
O2 C23 C24 126.34(13) . . ?
O2 C23 C22 116.57(13) . . ?
C24 C23 C22 117.05(13) . . ?
C23 C24 C25 126.48(13) . . ?
C23 C24 H24 116.8 . . ?
C25 C24 H24 116.8 . . ?
O3 C25 C24 126.30(14) . . ?
O3 C25 C26 115.69(13) . . ?
C24 C25 C26 117.94(13) . . ?
C25 C26 H26A 109.5 . . ?
C25 C26 H26B 109.5 . . ?
H26A C26 H26B 109.5 . . ?
C25 C26 H26C 109.5 . . ?
H26A C26 H26C 109.5 . . ?
H26B C26 H26C 109.5 . . ?

loop_
_geom_bond_atom_site_label_1
_geom_bond_atom_site_label_2
_geom_bond_distance
_geom_bond_site_symmetry_2
_geom_bond_publ_flag
Ni1 O3 2.0018(10) . ?
Ni1 O1 2.0082(10) . ?
Ni1 O2 2.0468(10) . ?
Ni1 N1 2.0893(12) . ?
Ni1 N2 2.1044(12) . ?
Ni1 N3 2.2583(12) . ?
O1 C9 1.3014(17) . ?
O2 C23 1.2637(17) . ?
O3 C25 1.2662(17) . ?
N1 C5 1.3394(19) . ?
N1 C1 1.345(2) . ?
N2 C18 1.4801(19) . ?
N2 C6 1.4822(18) . ?
N2 C7 1.493(2) . ?
N3 C20 1.473(2) . ?
N3 C21 1.477(2) . ?
N3 C19 1.484(2) . ?
C1 C2 1.389(2) . ?
C1 H1 0.9500 . ?
C2 C3 1.388(3) . ?
C2 H2 0.9500 . ?
C3 C4 1.383(2) . ?
C3 H3 0.9500 . ?
C4 C5 1.393(2) . ?
C4 H4 0.9500 . ?
C5 C6 1.510(2) . ?
C6 H6A 0.9900 . ?
C6 H6B 0.9900 . ?
C7 C8 1.502(2) . ?
C7 H7A 0.9900 . ?
C7 H7B 0.9900 . ?
C8 C13 1.393(2) . ?
C8 C9 1.428(2) . ?
C9 C10 1.438(2) . ?
C10 C11 1.393(2) . ?
C10 C14 1.539(2) . ?
C11 C12 1.394(2) . ?
C11 H11 0.9500 . ?
C12 C13 1.383(3) . ?
C12 H12 0.9500 . ?
C13 H13 0.9500 . ?
C14 C17 1.535(2) . ?
C14 C15 1.536(2) . ?
C14 C16 1.5385(19) . ?
C15 H15A 0.9800 . ?
C15 H15B 0.9800 . ?
C15 H15C 0.9800 . ?
C16 H16A 0.9800 . ?
C16 H16B 0.9800 . ?
C16 H16C 0.9800 . ?
C17 H17A 0.9800 . ?
C17 H17B 0.9800 . ?
C17 H17C 0.9800 . ?
C18 C19 1.513(2) . ?
C18 H18A 0.9900 . ?
C18 H18B 0.9900 . ?
C19 H19A 0.9900 . ?
C19 H19B 0.9900 . ?
C20 H20A 0.9800 . ?
C20 H20B 0.9800 . ?
C20 H20C 0.9800 . ?
C21 H21A 0.9800 . ?
C21 H21B 0.9800 . ?
C21 H21C 0.9800 . ?
C22 C23 1.5185(19) . ?
C22 H22A 0.9800 . ?
C22 H22B 0.9800 . ?
C22 H22C 0.9800 . ?
C23 C24 1.397(2) . ?
C24 C25 1.398(2) . ?
C24 H24 0.9500 . ?
C25 C26 1.508(2) . ?
C26 H26A 0.9800 . ?
C26 H26B 0.9800 . ?
C26 H26C 0.9800 . ?

loop_
_geom_torsion_atom_site_label_1
_geom_torsion_atom_site_label_2
_geom_torsion_atom_site_label_3
_geom_torsion_atom_site_label_4
_geom_torsion
_geom_torsion_site_symmetry_1
_geom_torsion_site_symmetry_2
_geom_torsion_site_symmetry_3
_geom_torsion_site_symmetry_4
_geom_torsion_publ_flag
C5 N1 C1 C2 -1.7(2) . . . . ?
Ni1 N1 C1 C2 161.77(12) . . . . ?
N1 C1 C2 C3 -0.3(2) . . . . ?
C1 C2 C3 C4 1.5(2) . . . . ?
C2 C3 C4 C5 -0.8(3) . . . . ?
C1 N1 C5 C4 2.5(2) . . . . ?
Ni1 N1 C5 C4 -162.60(12) . . . . ?
C1 N1 C5 C6 -175.99(13) . . . . ?
Ni1 N1 C5 C6 18.94(17) . . . . ?
C3 C4 C5 N1 -1.2(2) . . . . ?
C3 C4 C5 C6 177.16(15) . . . . ?
C18 N2 C6 C5 -100.70(15) . . . . ?
C7 N2 C6 C5 134.88(13) . . . . ?
Ni1 N2 C6 C5 14.62(15) . . . . ?
N1 C5 C6 N2 -22.50(19) . . . . ?
C4 C5 C6 N2 159.05(14) . . . . ?
C18 N2 C7 C8 -178.65(12) . . . . ?
C6 N2 C7 C8 -54.34(15) . . . . ?
Ni1 N2 C7 C8 68.18(13) . . . . ?
N2 C7 C8 C13 123.87(14) . . . . ?
N2 C7 C8 C9 -59.58(17) . . . . ?
Ni1 O1 C9 C8 30.50(17) . . . . ?
Ni1 O1 C9 C10 -151.61(10) . . . . ?
C13 C8 C9 O1 -179.76(13) . . . . ?
C7 C8 C9 O1 3.7(2) . . . . ?
C13 C8 C9 C10 2.29(19) . . . . ?
C7 C8 C9 C10 -174.23(12) . . . . ?
O1 C9 C10 C11 -179.42(12) . . . . ?
C8 C9 C10 C11 -1.46(19) . . . . ?
O1 C9 C10 C14 0.71(19) . . . . ?
C8 C9 C10 C14 178.66(12) . . . . ?
C9 C10 C11 C12 0.0(2) . . . . ?
C14 C10 C11 C12 179.83(13) . . . . ?
C10 C11 C12 C13 0.8(2) . . . . ?
C11 C12 C13 C8 0.1(2) . . . . ?
C9 C8 C13 C12 -1.6(2) . . . . ?
C7 C8 C13 C12 174.91(14) . . . . ?
C11 C10 C14 C17 -0.03(18) . . . . ?
C9 C10 C14 C17 179.84(12) . . . . ?
C11 C10 C14 C15 -119.85(14) . . . . ?
C9 C10 C14 C15 60.02(16) . . . . ?
C11 C10 C14 C16 119.95(14) . . . . ?
C9 C10 C14 C16 -60.18(16) . . . . ?
C6 N2 C18 C19 66.89(16) . . . . ?
C7 N2 C18 C19 -168.41(12) . . . . ?
Ni1 N2 C18 C19 -53.00(13) . . . . ?
C20 N3 C19 C18 -155.24(13) . . . . ?
C21 N3 C19 C18 87.28(15) . . . . ?
Ni1 N3 C19 C18 -32.44(13) . . . . ?
N2 C18 C19 N3 60.22(16) . . . . ?
Ni1 O2 C23 C24 1.4(2) . . . . ?
Ni1 O2 C23 C22 -176.33(9) . . . . ?
O2 C23 C24 C25 -8.6(2) . . . . ?
C22 C23 C24 C25 169.08(14) . . . . ?
Ni1 O3 C25 C24 10.0(2) . . . . ?
Ni1 O3 C25 C26 -173.15(10) . . . . ?
C23 C24 C25 O3 2.2(2) . . . . ?
C23 C24 C25 C26 -174.59(14) . . . . ?
